data_7242995
loop_
_publ_author_name
'Juneja, Navkiran'
'Zahid, Ethan'
'Unruh, Daniel K.'
'Hutchins, Kristin M.'

_publ_section_title
;
 Solid-state behaviors of imines: colossal biaxial positive thermal
 expansion, motion capability, and phase transitions
;
_journal_issue 25
_journal_name_full CrystEngComm
_journal_page_first 4439
_journal_page_last 4443
_journal_paper_doi 10.1039/D1CE00706H
_journal_volume 23
_journal_year 2021
_chemical_formula_moiety 'C11 H9 N3'
_chemical_formula_sum 'C11 H9 N3'
_chemical_formula_weight 183.21
_space_group_crystal_system monoclinic
_space_group_IT_number 12
_space_group_name_Hall '-C 2y'
_space_group_name_H-M_alt 'C 1 2/m 1'
_atom_sites_solution_hydrogens geom
_atom_sites_solution_primary dual
_audit_creation_date 2021-05-25
_audit_creation_method
;
Olex2 1.3-ac4
(compiled 2020.03.28 svn.rd84adfe8 for Rigaku Oxford Diffraction, GUI svn.r6032)
;
_audit_update_record
;
2021-05-28 deposited with the CCDC.	2021-06-07 downloaded from the CCDC.
;
_cell_angle_alpha 90
_cell_angle_beta 105.663(9)
_cell_angle_gamma 90
_cell_formula_units_Z 4
_cell_length_a 15.6639(12)
_cell_length_b 7.0936(6)
_cell_length_c 9.0904(9)
_cell_measurement_reflns_used 4481
_cell_measurement_temperature 250.05(10)
_cell_measurement_theta_max 29.8540
_cell_measurement_theta_min 2.6870
_cell_volume 972.56(15)
_computing_cell_refinement 'CrysAlisPro 1.171.41.104a (Rigaku OD, 2021)'
_computing_data_collection 'CrysAlisPro 1.171.41.104a (Rigaku OD, 2021)'
_computing_data_reduction 'CrysAlisPro 1.171.41.104a (Rigaku OD, 2021)'
_computing_molecular_graphics 'Olex2 1.3-ac4 (Dolomanov et al., 2009)'
_computing_publication_material 'Olex2 1.3-ac4 (Dolomanov et al., 2009)'
_computing_structure_refinement 'XL  (Sheldrick, 2008)'
_computing_structure_solution 'SHELXT 2018/2 (Sheldrick, 2018)'
_diffrn_ambient_environment N~2~
_diffrn_ambient_temperature 250.05(10)
_diffrn_detector 'Hybrid Pixel Array Detector'
_diffrn_detector_area_resol_mean 10.0000
_diffrn_detector_type HyPix
_diffrn_measured_fraction_theta_full 0.999
_diffrn_measured_fraction_theta_max 0.999
_diffrn_measurement_details
;
List of Runs (angles in degrees, time in seconds):

  # Type    Start    End  Width  t~exp~   \w     \q     \k     \f   Frames
#--------------------------------------------------------------------------
  1  \w    -28.00  68.00   0.50   27.23    --   -5.21  77.00 -30.00  192
  2  \w    -28.00  68.00   0.50   27.23    --   -5.21  77.00 -90.00  192
  3  \w    -17.00  78.00   0.50   27.23    --    5.37  77.00 120.00  190
  4  \w    -17.00  78.00   0.50   27.23    --    5.37  77.00-150.00  190
  5  \w    -17.00  78.00   0.50   27.23    --    5.37  77.00 -90.00  190
  6  \w    -17.00  78.00   0.50   27.23    --    5.37  77.00  60.00  190
  7  \w    -23.00   6.00   0.50   27.23    --    5.37 -99.00 -90.00   58
  8  \w    -23.00  39.00   0.50   27.23    --    5.37 -99.00 150.00  124
;
_diffrn_measurement_device 'four-circle diffractometer'
_diffrn_measurement_device_type 'XtaLAB Synergy, Dualflex, HyPix'
_diffrn_measurement_method '\w scans'
_diffrn_orient_matrix_type 'CrysAlisPro convention (1999,Acta A55,543-557)'
_diffrn_orient_matrix_UB_11 -0.0400230000
_diffrn_orient_matrix_UB_12 -0.0512541000
_diffrn_orient_matrix_UB_13 -0.0275038000
_diffrn_orient_matrix_UB_21 0.0239253000
_diffrn_orient_matrix_UB_22 -0.0858116000
_diffrn_orient_matrix_UB_23 0.0163585000
_diffrn_orient_matrix_UB_31 -0.0062287000
_diffrn_orient_matrix_UB_32 -0.0001360000
_diffrn_orient_matrix_UB_33 0.0744573000
_diffrn_radiation_monochromator mirror
_diffrn_radiation_probe x-ray
_diffrn_radiation_type 'Mo K\a'
_diffrn_radiation_wavelength 0.71073
_diffrn_reflns_av_R_equivalents 0.0263
_diffrn_reflns_av_unetI/netI 0.0153
_diffrn_reflns_Laue_measured_fraction_full 0.999
_diffrn_reflns_Laue_measured_fraction_max 0.999
_diffrn_reflns_limit_h_max 19
_diffrn_reflns_limit_h_min -19
_diffrn_reflns_limit_k_max 8
_diffrn_reflns_limit_k_min -8
_diffrn_reflns_limit_l_max 10
_diffrn_reflns_limit_l_min -11
_diffrn_reflns_number 8449
_diffrn_reflns_point_group_measured_fraction_full 0.999
_diffrn_reflns_point_group_measured_fraction_max 0.999
_diffrn_reflns_theta_full 25.242
_diffrn_reflns_theta_max 26.353
_diffrn_reflns_theta_min 2.701
_diffrn_source 'micro-focus sealed X-ray tube'
_diffrn_source_type 'PhotonJet (Mo) X-ray Source'
_exptl_absorpt_coefficient_mu 0.079
_exptl_absorpt_correction_T_max 1.000
_exptl_absorpt_correction_T_min 0.549
_exptl_absorpt_correction_type gaussian
_exptl_absorpt_process_details
;
CrysAlisPro 1.171.41.104a (Rigaku Oxford Diffraction, 2021)
Numerical absorption correction based on gaussian integration over
a multifaceted crystal model
Empirical absorption correction using spherical harmonics,
implemented in SCALE3 ABSPACK scaling algorithm.
;
_exptl_crystal_colour 'clear colourless'
_exptl_crystal_colour_lustre clear
_exptl_crystal_colour_primary colourless
_exptl_crystal_density_diffrn 1.251
_exptl_crystal_description plate
_exptl_crystal_F_000 384
_exptl_crystal_size_max 0.282
_exptl_crystal_size_mid 0.163
_exptl_crystal_size_min 0.035
_refine_diff_density_max 0.079
_refine_diff_density_min -0.128
_refine_diff_density_rms 0.025
_refine_ls_extinction_method none
_refine_ls_goodness_of_fit_ref 1.037
_refine_ls_hydrogen_treatment constr
_refine_ls_matrix_type full
_refine_ls_number_parameters 145
_refine_ls_number_reflns 1086
_refine_ls_number_restraints 164
_refine_ls_restrained_S_all 0.988
_refine_ls_R_factor_all 0.0506
_refine_ls_R_factor_gt 0.0369
_refine_ls_shift/su_max 0.000
_refine_ls_shift/su_mean 0.000
_refine_ls_structure_factor_coef Fsqd
_refine_ls_weighting_details 'w=1/[\s^2^(Fo^2^)+(0.0636P)^2^+0.0934P] where P=(Fo^2^+2Fc^2^)/3'
_refine_ls_weighting_scheme calc
_refine_ls_wR_factor_gt 0.1034
_refine_ls_wR_factor_ref 0.1118
_reflns_Friedel_coverage 0.000
_reflns_number_gt 808
_reflns_number_total 1086
_reflns_threshold_expression 'I > 2\s(I)'
_cod_data_source_file d1ce00706h2.cif
_cod_data_source_block BPI_250_00
_cod_depositor_comments 'Adding full bibliography for 7242993--7243020.cif.'
_cod_database_code 7242995
_shelx_shelxl_version_number 2018/3
_chemical_oxdiff_formula 'C11 H10 N O'
_shelx_space_group_comment
;
The symmetry employed for this shelxl refinement is uniquely defined
by the following loop, which should always be used as a source of
symmetry information in preference to the above space-group names.
They are only intended as comments.
;
_shelx_estimated_absorpt_t_max 0.997
_shelx_estimated_absorpt_t_min 0.978
_reflns_odcompleteness_completeness 99.91
_reflns_odcompleteness_iscentric 1
_reflns_odcompleteness_theta 26.32
_olex2_refinement_description
;
1. Fixed Uiso
 At 1.2 times of:
  All C(H) groups, All C(H,H) groups
2. Restrained distances
 C6A-C5A = C6A-C7A = C9A-C8A = C9A-C5A = C1-C2A = C2A-C3A = C1-C2B = C2B-C3B
 1.37729 with sigma of 0.02
 C5B-C6B = C6B-C7B = C8B-C9B = C9B-C5B
 1.37729 with sigma of 0.02
 N1-C1 = C7A-N3A = C7B-N3B = C8A-N3A = C8B-N3B
 1.32462 with sigma of 0.02
3. Rigid body (RIGU) restrains
 N1, C1, N2B, C2B, N3B, C3B, C4B, C5B, C6B, C7B, C8B, C9B, N2A, C2A, C3A, N3A,
 C4A, C5A, C6A, C7A, C8A, C9A
 with sigma for 1-2 distances of 0.001 and sigma for 1-3 distances of 0.005
4. Others
 Sof(H1b)=Sof(C2B)=Sof(H2B)=1-FVAR(1)
 Sof(N2B)=Sof(N3B)=Sof(C3B)=Sof(C4B)=Sof(H4B)=Sof(C5B)=Sof(C6B)=Sof(H6B)=
 Sof(C7B)=Sof(H7B)=Sof(C8B)=Sof(H8B)=Sof(C9B)=Sof(H9B)=0.5*(1-FVAR(2))
 Sof(N2A)=Sof(C3A)=Sof(N3A)=Sof(C4A)=Sof(H4A)=Sof(C5A)=Sof(C6A)=Sof(H6A)=
 Sof(C7A)=Sof(H7A)=Sof(C8A)=Sof(H8A)=Sof(C9A)=Sof(H9A)=0.5*FVAR(2)
 Sof(H1a)=Sof(C2A)=Sof(H2A)=FVAR(1)
 1(DFIX)=1(DFIX)=FVAR(2)
5.a Aromatic/amide H refined with riding coordinates:
 C1(H1b), C1(H1a), C2B(H2B), C4B(H4B), C6B(H6B), C7B(H7B), C8B(H8B), C9B(H9B),
 C2A(H2A), C4A(H4A), C6A(H6A), C7A(H7A), C8A(H8A), C9A(H9A)
;
_olex2_exptl_crystal_mounting_method 'Hampton Research 20 micron nylon CryoLoop'
_olex2_submission_special_instructions 'No special instructions were received'
_oxdiff_diffrn_reflns_filtered 1417
_oxdiff_exptl_absorpt_empirical_details
;
Empirical correction (ABSPACK) includes:
- Absorption correction using spherical harmonics
- Frame scaling
- Detector area scaling
;
_oxdiff_exptl_absorpt_empirical_full_max 1.677
_oxdiff_exptl_absorpt_empirical_full_min 0.764

loop_
_space_group_symop_operation_xyz
'x, y, z'
'-x, y, -z'
'x+1/2, y+1/2, z'
'-x+1/2, y+1/2, -z'
'-x, -y, -z'
'x, -y, z'
'-x+1/2, -y+1/2, -z'
'x+1/2, -y+1/2, z'

loop_
_atom_site_label
_atom_site_type_symbol
_atom_site_fract_x
_atom_site_fract_y
_atom_site_fract_z
_atom_site_U_iso_or_equiv
_atom_site_adp_type
_atom_site_occupancy
_atom_site_site_symmetry_order
_atom_site_calc_flag
_atom_site_refinement_flags_posn
_atom_site_refinement_flags_adp
_atom_site_refinement_flags_occupancy
_atom_site_disorder_assembly
_atom_site_disorder_group
N1 N 0.31597(8) 0.500000 0.03994(15) 0.0644(4) Uani 1 2 d DS T P A .
C1 C 0.36009(7) 0.65831(18) 0.08480(14) 0.0681(4) Uani 1 1 d D . . . .
H1B H 0.334650 0.772730 0.038801 0.082 Uiso 0.490(6) 1 calc R U P A 2
H1A H 0.328271 0.773867 0.068321 0.082 Uiso 0.510(6) 1 calc R U P A 1
N2B N 0.5647(2) 0.500000 0.3637(3) 0.0656(12) Uani 0.490(6) 2 d S T P A 2
C2B C 0.4415(5) 0.6682(13) 0.1952(8) 0.0662(15) Uani 0.490(6) 1 d D . P A 2
H2B H 0.467186 0.786114 0.232368 0.079 Uiso 0.490(6) 1 calc R U P A 2
N3B N 0.8907(6) 0.500000 0.6408(9) 0.0587(17) Uani 0.490(6) 2 d DS T P A 2
C3B C 0.4837(3) 0.500000 0.2489(5) 0.0539(10) Uani 0.490(6) 2 d DS T P A 2
C4B C 0.6353(4) 0.500000 0.3270(6) 0.0549(11) Uani 0.490(6) 2 d S T P A 2
H4B H 0.632392 0.500000 0.221232 0.066 Uiso 0.490(6) 2 calc R U P A 2
C5B C 0.7233(9) 0.500000 0.4374(12) 0.0507(19) Uani 0.490(6) 2 d DS T P A 2
C6B C 0.7980(6) 0.500000 0.3857(16) 0.074(3) Uani 0.490(6) 2 d DS T P A 2
H6B H 0.793580 0.500000 0.279429 0.089 Uiso 0.490(6) 2 calc R U P A 2
C7B C 0.8790(6) 0.500000 0.4912(12) 0.072(2) Uani 0.490(6) 2 d DS T P A 2
H7B H 0.930349 0.500000 0.454475 0.086 Uiso 0.490(6) 2 calc R U P A 2
C8B C 0.8178(6) 0.500000 0.6895(13) 0.0605(17) Uani 0.490(6) 2 d DS T P A 2
H8B H 0.824544 0.500000 0.796563 0.073 Uiso 0.490(6) 2 calc R U P A 2
C9B C 0.7334(7) 0.500000 0.5933(12) 0.0571(16) Uani 0.490(6) 2 d DS T P A 2
H9B H 0.683193 0.500000 0.633005 0.069 Uiso 0.490(6) 2 calc R U P A 2
N2A N 0.5884(2) 0.500000 0.2561(4) 0.0793(13) Uani 0.510(6) 2 d S T P A 1
C2A C 0.4498(5) 0.6637(13) 0.1542(9) 0.0709(16) Uani 0.510(6) 1 d D . P A 1
H2A H 0.479444 0.781407 0.176237 0.085 Uiso 0.510(6) 1 calc R U P A 1
C3A C 0.4959(3) 0.500000 0.1910(5) 0.0604(11) Uani 0.510(6) 2 d DS T P A 1
N3A N 0.9010(5) 0.500000 0.5972(9) 0.0583(16) Uani 0.510(6) 2 d DS T P A 1
C4A C 0.6207(3) 0.500000 0.3915(7) 0.0581(10) Uani 0.510(6) 2 d S T P A 1
H4A H 0.582432 0.500000 0.456702 0.070 Uiso 0.510(6) 2 calc R U P A 1
C5A C 0.7175(8) 0.500000 0.4615(13) 0.0516(18) Uani 0.510(6) 2 d DS T P A 1
C6A C 0.7781(5) 0.500000 0.3763(13) 0.0568(15) Uani 0.510(6) 2 d DS T P A 1
H6A H 0.757808 0.500000 0.267934 0.068 Uiso 0.510(6) 2 calc R U P A 1
C7A C 0.8680(7) 0.500000 0.4469(9) 0.0640(16) Uani 0.510(6) 2 d DS T P A 1
H7A H 0.907991 0.500000 0.384718 0.077 Uiso 0.510(6) 2 calc R U P A 1
C8A C 0.8426(6) 0.500000 0.6785(11) 0.0614(18) Uani 0.510(6) 2 d DS T P A 1
H8A H 0.864665 0.500000 0.786633 0.074 Uiso 0.510(6) 2 calc R U P A 1
C9A C 0.7519(7) 0.500000 0.6170(11) 0.062(2) Uani 0.510(6) 2 d DS T P A 1
H9A H 0.713534 0.500000 0.681997 0.075 Uiso 0.510(6) 2 calc R U P A 1

loop_
_atom_site_aniso_label
_atom_site_aniso_U_11
_atom_site_aniso_U_22
_atom_site_aniso_U_33
_atom_site_aniso_U_23
_atom_site_aniso_U_13
_atom_site_aniso_U_12
N1 0.0429(7) 0.0833(9) 0.0593(8) 0.000 0.0005(5) 0.000
C1 0.0467(6) 0.0756(7) 0.0745(8) 0.0038(6) 0.0036(5) 0.0023(5)
N2B 0.0388(17) 0.102(2) 0.0511(19) 0.000 0.0042(12) 0.000
C2B 0.049(2) 0.072(2) 0.070(3) 0.002(2) 0.0033(19) -0.0050(14)
N3B 0.040(3) 0.069(2) 0.061(4) 0.000 0.003(2) 0.000
C3B 0.0351(17) 0.0785(19) 0.046(2) 0.000 0.0070(14) 0.000
C4B 0.039(2) 0.074(2) 0.048(2) 0.000 0.0046(16) 0.000
C5B 0.035(2) 0.050(3) 0.060(3) 0.000 0.0003(19) 0.000
C6B 0.042(3) 0.110(5) 0.067(4) 0.000 0.009(3) 0.000
C7B 0.043(3) 0.105(4) 0.064(4) 0.000 0.008(3) 0.000
C8B 0.042(4) 0.076(3) 0.058(3) 0.000 0.004(2) 0.000
C9B 0.040(3) 0.062(3) 0.062(3) 0.000 0.002(2) 0.000
N2A 0.0391(14) 0.130(3) 0.067(2) 0.000 0.0103(14) 0.000
C2A 0.0447(13) 0.0808(19) 0.083(4) -0.017(2) 0.010(2) -0.0041(13)
C3A 0.0367(15) 0.093(2) 0.050(2) 0.000 0.0085(16) 0.000
N3A 0.039(2) 0.074(2) 0.057(4) 0.000 0.006(2) 0.000
C4A 0.041(2) 0.069(2) 0.063(2) 0.000 0.0124(17) 0.000
C5A 0.041(2) 0.046(3) 0.064(3) 0.000 0.007(2) 0.000
C6A 0.042(3) 0.067(3) 0.056(2) 0.000 0.002(2) 0.000
C7A 0.044(3) 0.085(3) 0.057(4) 0.000 0.004(2) 0.000
C8A 0.043(4) 0.082(3) 0.056(2) 0.000 0.007(3) 0.000
C9A 0.044(4) 0.078(3) 0.062(3) 0.000 0.009(2) 0.000

loop_
_atom_type_symbol
_atom_type_description
_atom_type_scat_dispersion_real
_atom_type_scat_dispersion_imag
_atom_type_scat_source
C C 0.0033 0.0016 'International Tables Vol C Tables 4.2.6.8 and 6.1.1.4'
H H 0.0000 0.0000 'International Tables Vol C Tables 4.2.6.8 and 6.1.1.4'
N N 0.0061 0.0033 'International Tables Vol C Tables 4.2.6.8 and 6.1.1.4'

loop_
_exptl_crystal_face_index_h
_exptl_crystal_face_index_k
_exptl_crystal_face_index_l
_exptl_crystal_face_perp_dist
11 1 -12 0.0715
-19 -5 0 0.1270
-7 0 13 0.0659
20 4 -6 0.0934
15 5 5 0.1311
-11 9 0 0.0169
10 -9 1 0.0094
12 -4 -11 0.0728

loop_
_geom_angle_atom_site_label_1
_geom_angle_atom_site_label_2
_geom_angle_atom_site_label_3
_geom_angle
_geom_angle_site_symmetry_1
_geom_angle_site_symmetry_3
_geom_angle_publ_flag
C1 N1 C1 116.03(13) . 6_565 ?
N1 C1 H1B 117.8 . . ?
N1 C1 H1A 118.4 . . ?
N1 C1 C2B 124.3(4) . . ?
N1 C1 C2A 123.2(4) . . ?
C2B C1 H1B 117.8 . . ?
C2A C1 H1A 118.4 . . ?
C4B N2B C3B 119.5(4) . . ?
C1 C2B H2B 121.1 . . ?
C3B C2B C1 117.8(7) . . ?
C3B C2B H2B 121.1 . . ?
C7B N3B C8B 116.7(7) . . ?
C2B C3B N2B 120.6(4) . . ?
C2B C3B N2B 120.6(4) 6_565 . ?
C2B C3B C2B 118.7(8) 6_565 . ?
N2B C4B H4B 118.1 . . ?
N2B C4B C5B 123.8(6) . . ?
C5B C4B H4B 118.1 . . ?
C6B C5B C4B 119.7(8) . . ?
C6B C5B C9B 118.5(13) . . ?
C9B C5B C4B 121.8(9) . . ?
C5B C6B H6B 120.8 . . ?
C7B C6B C5B 118.4(13) . . ?
C7B C6B H6B 120.8 . . ?
N3B C7B C6B 124.4(10) . . ?
N3B C7B H7B 117.8 . . ?
C6B C7B H7B 117.8 . . ?
N3B C8B H8B 118.2 . . ?
N3B C8B C9B 123.5(10) . . ?
C9B C8B H8B 118.2 . . ?
C5B C9B H9B 120.8 . . ?
C8B C9B C5B 118.5(13) . . ?
C8B C9B H9B 120.8 . . ?
C4A N2A C3A 122.2(4) . . ?
C1 C2A H2A 120.1 . . ?
C3A C2A C1 119.8(7) . . ?
C3A C2A H2A 120.1 . . ?
C2A C3A N2A 121.3(4) 6_565 . ?
C2A C3A N2A 121.3(4) . . ?
C2A C3A C2A 117.2(8) . 6_565 ?
C8A N3A C7A 116.1(7) . . ?
N2A C4A H4A 118.6 . . ?
N2A C4A C5A 122.8(6) . . ?
C5A C4A H4A 118.6 . . ?
C6A C5A C4A 122.7(9) . . ?
C9A C5A C4A 121.1(8) . . ?
C9A C5A C6A 116.2(13) . . ?
C5A C6A H6A 119.7 . . ?
C5A C6A C7A 120.7(11) . . ?
C7A C6A H6A 119.7 . . ?
N3A C7A C6A 123.0(10) . . ?
N3A C7A H7A 118.5 . . ?
C6A C7A H7A 118.5 . . ?
N3A C8A H8A 117.8 . . ?
N3A C8A C9A 124.5(9) . . ?
C9A C8A H8A 117.8 . . ?
C5A C9A C8A 119.6(12) . . ?
C5A C9A H9A 120.2 . . ?
C8A C9A H9A 120.2 . . ?

loop_
_geom_bond_atom_site_label_1
_geom_bond_atom_site_label_2
_geom_bond_distance
_geom_bond_site_symmetry_2
_geom_bond_publ_flag
N1 C1 1.3239(13) . ?
N1 C1 1.3239(13) 6_565 ?
C1 H1B 0.9500 . ?
C1 H1A 0.9500 . ?
C1 C2B 1.396(8) . ?
C1 C2A 1.377(8) . ?
N2B C3B 1.409(5) . ?
N2B C4B 1.237(8) . ?
C2B H2B 0.9500 . ?
C2B C3B 1.387(7) . ?
N3B C7B 1.322(7) . ?
N3B C8B 1.331(6) . ?
C4B H4B 0.9500 . ?
C4B C5B 1.470(13) . ?
C5B C6B 1.374(9) . ?
C5B C9B 1.383(9) . ?
C6B H6B 0.9500 . ?
C6B C7B 1.368(8) . ?
C7B H7B 0.9500 . ?
C8B H8B 0.9500 . ?
C8B C9B 1.374(7) . ?
C9B H9B 0.9500 . ?
N2A C3A 1.410(6) . ?
N2A C4A 1.198(8) . ?
C2A H2A 0.9500 . ?
C2A C3A 1.361(8) . ?
N3A C7A 1.325(6) . ?
N3A C8A 1.321(7) . ?
C4A H4A 0.9500 . ?
C4A C5A 1.477(13) . ?
C5A C6A 1.377(8) . ?
C5A C9A 1.370(9) . ?
C6A H6A 0.9500 . ?
C6A C7A 1.381(7) . ?
C7A H7A 0.9500 . ?
C8A H8A 0.9500 . ?
C8A C9A 1.380(7) . ?
C9A H9A 0.9500 . ?

loop_
_geom_torsion_atom_site_label_1
_geom_torsion_atom_site_label_2
_geom_torsion_atom_site_label_3
_geom_torsion_atom_site_label_4
_geom_torsion
_geom_torsion_site_symmetry_1
_geom_torsion_site_symmetry_2
_geom_torsion_site_symmetry_3
_geom_torsion_site_symmetry_4
_geom_torsion_publ_flag
N1 C1 C2B C3B 7.6(7) . . . . ?
N1 C1 C2A C3A -5.5(8) . . . . ?
C1 N1 C1 C2B -11.9(4) 6_565 . . . ?
C1 N1 C1 C2A 9.4(5) 6_565 . . . ?
C1 C2B C3B N2B -178.1(4) . . . . ?
C1 C2B C3B C2B -2.6(10) . . . 6_565 ?
C1 C2A C3A N2A 177.2(5) . . . . ?
C1 C2A C3A C2A 1.0(11) . . . 6_565 ?
N2B C4B C5B C6B 180.000(1) . . . . ?
N2B C4B C5B C9B 0.000(2) . . . . ?
N3B C8B C9B C5B 0.000(2) . . . . ?
C3B N2B C4B C5B 180.000(1) . . . . ?
C4B N2B C3B C2B -92.3(4) . . . . ?
C4B N2B C3B C2B 92.3(4) . . . 6_565 ?
C4B C5B C6B C7B 180.000(2) . . . . ?
C4B C5B C9B C8B 180.000(2) . . . . ?
C5B C6B C7B N3B 0.000(2) . . . . ?
C6B C5B C9B C8B 0.000(2) . . . . ?
C7B N3B C8B C9B 0.000(2) . . . . ?
C8B N3B C7B C6B 0.000(2) . . . . ?
C9B C5B C6B C7B 0.000(2) . . . . ?
N2A C4A C5A C6A 0.000(2) . . . . ?
N2A C4A C5A C9A 180.000(2) . . . . ?
C3A N2A C4A C5A 180.000(1) . . . . ?
N3A C8A C9A C5A 0.000(2) . . . . ?
C4A N2A C3A C2A 92.0(5) . . . . ?
C4A N2A C3A C2A -92.0(5) . . . 6_565 ?
C4A C5A C6A C7A 180.000(2) . . . . ?
C4A C5A C9A C8A 180.000(2) . . . . ?
C5A C6A C7A N3A 0.000(2) . . . . ?
C6A C5A C9A C8A 0.000(2) . . . . ?
C7A N3A C8A C9A 0.000(2) . . . . ?
C8A N3A C7A C6A 0.000(1) . . . . ?
C9A C5A C6A C7A 0.000(2) . . . . ?

loop_
_exptl_oxdiff_crystal_face_indexfrac_h
_exptl_oxdiff_crystal_face_indexfrac_k
_exptl_oxdiff_crystal_face_indexfrac_l
_exptl_oxdiff_crystal_face_x
_exptl_oxdiff_crystal_face_y
_exptl_oxdiff_crystal_face_z
10.6527 0.5776 -12.4515 -0.1135 0.0016 -0.9935
-18.7917 -4.8561 0.4774 0.9879 -0.0251 0.1533
-6.8057 0.4941 12.7882 -0.1047 0.0040 0.9945
19.5864 4.1653 -5.5161 -0.8457 0.0209 -0.5333
14.9146 4.7485 4.6291 -0.9676 0.0251 0.2511
-10.7966 8.6699 0.4753 -0.0253 -0.9945 0.1015
9.8824 -8.7162 0.9320 0.0256 0.9996 0.0090
12.2572 -3.8656 -11.0091 0.0104 0.4449 -0.8955
